data_7219944
loop_
_publ_author_name
'Bhaumik, Atanu'
'Pal, Tarun Kumar'
'Pathak, Tanmaya'

_publ_section_title
;
 1,1-Dioxothiomorpholines with asymmetric environments: protecting group
 directed diastereoselectivity of glyco divinyl sulfone cyclization
;
_journal_issue 35
_journal_name_full 'RSC Adv.'
_journal_page_first 27706
_journal_paper_doi 10.1039/C5RA03276H
_journal_volume 5
_journal_year 2015
_chemical_formula_sum 'C9 H16 O7 S'
_chemical_formula_weight 268.28
_chemical_name_systematic
;
 ?
;
_space_group_IT_number 19
_symmetry_cell_setting orthorhombic
_symmetry_space_group_name_Hall 'P 2ac 2ab'
_symmetry_space_group_name_H-M 'P 21 21 21'
_atom_sites_solution_hydrogens geom
_atom_sites_solution_primary direct
_atom_sites_solution_secondary difmap
_audit_block_doi 10.5517/cc10cyp0
_audit_creation_method SHELXL-97
_audit_update_record
;
2014-10-29 deposited with the CCDC.
2015-03-10 downloaded from the CCDC.
;
_cell_angle_alpha 90.00
_cell_angle_beta 90.00
_cell_angle_gamma 90.00
_cell_formula_units_Z 7
_cell_length_a 9.543(2)
_cell_length_b 9.544(2)
_cell_length_c 25.269(6)
_cell_measurement_reflns_used 4049
_cell_measurement_temperature 293(2)
_cell_measurement_theta_max 25.02
_cell_measurement_theta_min 1.61
_cell_volume 2301.5(9)
_computing_structure_refinement 'SHELXL-97 (Sheldrick, 2008)'
_computing_structure_solution 'SHELXL-97 (Sheldrick, 2008)'
_diffrn_ambient_temperature 293(2)
_diffrn_measured_fraction_theta_full 0.999
_diffrn_measured_fraction_theta_max 0.999
_diffrn_measurement_device_type 'Bruker CCD APEX 2'
_diffrn_measurement_method hemisphere
_diffrn_radiation_monochromator graphite
_diffrn_radiation_source 'fine-focus sealed tube'
_diffrn_radiation_type MoK\a
_diffrn_radiation_wavelength 0.71073
_diffrn_reflns_av_R_equivalents 0.1324
_diffrn_reflns_av_sigmaI/netI 0.0844
_diffrn_reflns_limit_h_max 11
_diffrn_reflns_limit_h_min -11
_diffrn_reflns_limit_k_max 11
_diffrn_reflns_limit_k_min -9
_diffrn_reflns_limit_l_max 29
_diffrn_reflns_limit_l_min -30
_diffrn_reflns_number 27432
_diffrn_reflns_theta_full 25.02
_diffrn_reflns_theta_max 25.02
_diffrn_reflns_theta_min 1.61
_exptl_absorpt_coefficient_mu 0.266
_exptl_absorpt_correction_T_max 0.9739
_exptl_absorpt_correction_T_min 0.9246
_exptl_absorpt_correction_type empirical
_exptl_absorpt_process_details sadabs
_exptl_crystal_colour colorless
_exptl_crystal_density_diffrn 1.355
_exptl_crystal_density_meas ?
_exptl_crystal_density_method 'not measured'
_exptl_crystal_description block
_exptl_crystal_F_000 994
_exptl_crystal_size_max 0.30
_exptl_crystal_size_mid 0.20
_exptl_crystal_size_min 0.10
_refine_diff_density_max 0.563
_refine_diff_density_min -0.699
_refine_diff_density_rms 0.068
_refine_ls_abs_structure_details 'Flack H D (1983), Acta Cryst. A39, 876-881'
_refine_ls_abs_structure_Flack 0.47(17)
_refine_ls_extinction_method none
_refine_ls_goodness_of_fit_ref 0.857
_refine_ls_hydrogen_treatment mixed
_refine_ls_matrix_type full
_refine_ls_number_parameters 287
_refine_ls_number_reflns 4049
_refine_ls_number_restraints 0
_refine_ls_restrained_S_all 0.857
_refine_ls_R_factor_all 0.1163
_refine_ls_R_factor_gt 0.0622
_refine_ls_shift/su_max 0.000
_refine_ls_shift/su_mean 0.000
_refine_ls_structure_factor_coef Fsqd
_refine_ls_weighting_details 'calc w=1/[\s^2^(Fo^2^)+(0.1074P)^2^+4.6559P] where P=(Fo^2^+2Fc^2^)/3'
_refine_ls_weighting_scheme calc
_refine_ls_wR_factor_gt 0.1484
_refine_ls_wR_factor_ref 0.1881
_reflns_number_gt 2595
_reflns_number_total 4049
_reflns_threshold_expression >2\s(I)
_cod_data_source_file c5ra03276h2.cif
_cod_data_source_block about
_cod_depositor_comments
;
The following automatic conversions were performed:

'_symmetry_cell_setting' value 'Orthorhombic' changed to
'orthorhombic' according to
/usr/data/users/saulius/crontab/automatic-downloads/rss-feeds/RSC/lib/dictionaries/cif_core.dic
dictionary named 'cif_core.dic' version 2.4.2 from 2011-04-26.

'_exptl_crystal_density_meas' value 'not measured' was changed to '?'
- the value is perceived as not measured.

Automatic conversion script
Id: cif_fix_values 3105 2015-03-04 15:46:00Z robertas 
;
_cod_original_cell_volume 2301.6(10)
_cod_original_sg_symbol_H-M 'P2(1)2(1)2(1) '
_cod_database_code 7219944

loop_
_symmetry_equiv_pos_as_xyz
'x, y, z'
'-x+1/2, -y, z+1/2'
'-x, y+1/2, -z+1/2'
'x+1/2, -y+1/2, -z'

loop_
_atom_site_label
_atom_site_type_symbol
_atom_site_fract_x
_atom_site_fract_y
_atom_site_fract_z
_atom_site_U_iso_or_equiv
_atom_site_adp_type
_atom_site_occupancy
_atom_site_symmetry_multiplicity
_atom_site_calc_flag
_atom_site_refinement_flags
S1 S 0.84581(18) 0.65364(19) 0.76142(7) 0.0402(4) Uiso 1 1 d .
S2 S 0.90382(18) 0.59576(19) 0.98869(7) 0.0409(5) Uiso 1 1 d .
O7 O 0.8216(5) 0.6426(5) 1.03277(19) 0.0502(13) Uani 1 1 d .
O12 O 0.6860(5) 0.8936(5) 0.7087(2) 0.0442(12) Uani 1 1 d .
O1 O 1.1429(4) 0.4355(5) 1.0415(2) 0.0439(12) Uani 1 1 d .
O11 O 0.8920(5) 0.5707(5) 0.7170(2) 0.0500(13) Uani 1 1 d .
O3 O 1.0763(4) 0.1572(5) 1.00162(17) 0.0389(11) Uani 1 1 d .
O14 O 0.4069(5) 0.8261(4) 0.74827(17) 0.0383(11) Uani 1 1 d .
O8 O 0.6075(5) 0.6539(5) 0.85118(18) 0.0485(12) Uani 1 1 d .
H8 H 0.6911 0.6491 0.8585 0.073 Uiso 1 1 calc R
O2 O 0.8930(5) 0.1667(5) 1.06377(18) 0.0419(11) Uani 1 1 d .
O5 O 0.9032(5) 0.3572(5) 0.89867(18) 0.0491(12) Uani 1 1 d .
H5 H 0.8979 0.4406 0.8911 0.074 Uiso 1 1 calc R
O13 O 0.4162(5) 0.6429(5) 0.68620(18) 0.0428(12) Uani 1 1 d .
O6 O 0.8566(6) 0.6327(5) 0.9364(2) 0.0595(15) Uani 1 1 d .
O10 O 0.8831(5) 0.6066(6) 0.8137(2) 0.0588(15) Uani 1 1 d .
C16 C 0.6594(6) 0.6719(6) 0.7559(3) 0.0318(14) Uani 1 1 d .
H16 H 0.6200 0.5779 0.7512 0.038 Uiso 1 1 calc R
C4 C 0.9215(6) 0.4108(6) 0.9938(2) 0.0297(14) Uani 1 1 d .
H4 H 0.8276 0.3712 0.9985 0.036 Uiso 1 1 calc R
C15 C 0.6268(7) 0.7559(6) 0.7060(3) 0.0362(16) Uani 1 1 d .
H15 H 0.6629 0.7066 0.6748 0.043 Uiso 1 1 calc R
C11 C 0.4337(7) 0.7438(7) 0.7947(3) 0.0357(16) Uani 1 1 d .
H11 H 0.3982 0.6487 0.7889 0.043 Uiso 1 1 calc R
C5 C 0.9876(7) 0.3405(7) 0.9451(3) 0.0378(16) Uani 1 1 d .
H5A H 1.0821 0.3773 0.9390 0.045 Uiso 1 1 calc R
C6 C 0.9931(6) 0.1838(7) 0.9552(2) 0.0313(15) Uani 1 1 d .
H6 H 0.8978 0.1486 0.9610 0.038 Uiso 1 1 calc R
C12 C 0.5897(7) 0.7368(7) 0.8045(3) 0.0347(15) Uani 1 1 d .
H12 H 0.6267 0.8313 0.8104 0.042 Uiso 1 1 calc R
C22 C 1.0610(7) 0.1019(7) 0.9109(3) 0.0446(18) Uiso 1 1 d .
H22A H 1.0200 0.1298 0.8774 0.054 Uiso 1 1 calc R
H22B H 1.1603 0.1234 0.9098 0.054 Uiso 1 1 calc R
C13 C 0.3524(7) 0.8104(8) 0.8389(3) 0.0466(18) Uani 1 1 d .
H13A H 0.3814 0.7698 0.8723 0.056 Uiso 1 1 calc R
H13B H 0.3727 0.9099 0.8400 0.056 Uiso 1 1 calc R
C3 C 1.0068(6) 0.3770(7) 1.0437(3) 0.0366(16) Uani 1 1 d .
H3 H 0.9576 0.4133 1.0748 0.044 Uiso 1 1 calc R
C2 C 1.0249(7) 0.2189(7) 1.0492(3) 0.0375(16) Uani 1 1 d .
H2 H 1.0916 0.2000 1.0778 0.045 Uiso 1 1 calc R
C18 C 0.9048(8) 0.8276(8) 0.7514(3) 0.054(2) Uani 1 1 d .
H18A H 0.8835 0.8836 0.7825 0.065 Uiso 1 1 calc R
H18B H 1.0056 0.8277 0.7465 0.065 Uiso 1 1 calc R
C21 C 1.0775(8) 0.6542(8) 0.9983(3) 0.0525(19) Uiso 1 1 d .
H21A H 1.1329 0.6328 0.9671 0.063 Uiso 1 1 calc R
H21B H 1.0778 0.7550 1.0032 0.063 Uiso 1 1 calc R
C10 C 0.4687(7) 0.7750(7) 0.7011(3) 0.0363(16) Uani 1 1 d .
H10 H 0.4498 0.8418 0.6726 0.044 Uiso 1 1 calc R
C17 C 0.8354(8) 0.8912(8) 0.7037(3) 0.057(2) Uani 1 1 d .
H17A H 0.8694 0.9861 0.6989 0.068 Uiso 1 1 calc R
H17B H 0.8608 0.8376 0.6725 0.068 Uiso 1 1 calc R
C7 C 1.1419(8) 0.5843(8) 1.0462(3) 0.058(2) Uani 1 1 d .
H7A H 1.2373 0.6175 1.0505 0.069 Uiso 1 1 calc R
H7B H 1.0894 0.6106 1.0775 0.069 Uiso 1 1 calc R
C1 C 0.8916(9) 0.0178(7) 1.0724(3) 0.058(2) Uani 1 1 d .
H1A H 0.7988 -0.0112 1.0822 0.086 Uiso 1 1 calc R
H1B H 0.9558 -0.0054 1.1003 0.086 Uiso 1 1 calc R
H1C H 0.9191 -0.0294 1.0405 0.086 Uiso 1 1 calc R
C14 C 0.2680(7) 0.6422(9) 0.6772(3) 0.058(2) Uani 1 1 d .
H14A H 0.2387 0.5498 0.6670 0.088 Uiso 1 1 calc R
H14B H 0.2456 0.7072 0.6494 0.088 Uiso 1 1 calc R
H14C H 0.2203 0.6693 0.7090 0.088 Uiso 1 1 calc R
O9 O 0.2070(6) 0.7906(8) 0.8323(2) 0.081(2) Uani 1 1 d .
H9 H 0.1650 0.8285 0.8567 0.122 Uiso 1 1 calc R
O4 O 1.0431(8) -0.0430(6) 0.9180(2) 0.086(2) Uani 1 1 d .
H4A H 1.0067 -0.0766 0.8915 0.129 Uiso 1 1 calc R

loop_
_atom_site_aniso_label
_atom_site_aniso_U_11
_atom_site_aniso_U_22
_atom_site_aniso_U_33
_atom_site_aniso_U_23
_atom_site_aniso_U_13
_atom_site_aniso_U_12
O7 0.041(3) 0.054(3) 0.055(3) -0.013(3) 0.002(2) 0.011(2)
O12 0.045(3) 0.026(2) 0.062(3) 0.007(2) 0.007(2) -0.001(2)
O1 0.024(2) 0.044(3) 0.063(3) -0.006(2) -0.005(2) -0.004(2)
O11 0.054(3) 0.040(3) 0.056(3) -0.002(2) 0.016(3) 0.012(2)
O3 0.034(2) 0.041(3) 0.042(3) -0.001(2) -0.003(2) 0.010(2)
O14 0.042(2) 0.029(2) 0.044(3) 0.001(2) 0.001(2) 0.013(2)
O8 0.036(2) 0.069(3) 0.040(3) 0.015(3) 0.000(2) 0.005(3)
O2 0.040(3) 0.035(3) 0.051(3) 0.009(2) 0.004(2) 0.000(2)
O5 0.071(3) 0.036(3) 0.040(3) 0.000(2) -0.015(3) 0.008(3)
O13 0.037(3) 0.040(3) 0.051(3) -0.005(2) -0.009(2) -0.003(2)
O6 0.078(4) 0.042(3) 0.059(3) 0.003(3) -0.007(3) 0.014(3)
O10 0.037(3) 0.081(4) 0.059(3) 0.006(3) -0.004(2) 0.012(3)
C16 0.027(3) 0.023(3) 0.046(4) 0.002(3) -0.001(3) -0.002(3)
C4 0.028(3) 0.029(3) 0.032(3) -0.001(3) -0.001(3) 0.000(3)
C15 0.041(4) 0.025(3) 0.043(4) 0.006(3) 0.006(3) 0.001(3)
C11 0.040(4) 0.024(3) 0.043(4) 0.003(3) 0.003(3) 0.003(3)
C5 0.030(3) 0.035(4) 0.048(4) 0.001(3) 0.000(3) -0.006(3)
C6 0.025(3) 0.037(4) 0.032(4) 0.003(3) -0.004(3) 0.004(3)
C12 0.031(3) 0.026(3) 0.047(4) -0.004(3) 0.005(3) -0.004(3)
C13 0.045(4) 0.050(5) 0.045(4) 0.001(4) 0.010(3) 0.009(4)
C3 0.026(3) 0.038(4) 0.046(4) -0.005(3) -0.002(3) 0.001(3)
C2 0.029(3) 0.045(4) 0.039(4) 0.001(3) -0.007(3) 0.004(3)
C18 0.040(4) 0.045(4) 0.077(6) 0.000(4) 0.003(4) -0.007(4)
C10 0.037(4) 0.035(4) 0.037(4) 0.005(3) 0.003(3) 0.005(3)
C17 0.046(4) 0.036(4) 0.088(6) 0.004(4) 0.025(4) -0.008(4)
C7 0.044(4) 0.046(5) 0.083(6) -0.023(4) -0.005(4) -0.011(4)
C1 0.067(5) 0.046(5) 0.059(5) 0.013(4) -0.005(4) -0.003(4)
C14 0.041(4) 0.062(6) 0.072(6) 0.006(5) -0.013(4) -0.002(4)
O9 0.035(3) 0.133(6) 0.075(4) 0.007(4) 0.014(3) 0.012(4)
O4 0.148(6) 0.036(3) 0.075(4) -0.017(3) -0.016(4) 0.017(4)

loop_
_atom_type_symbol
_atom_type_description
_atom_type_scat_dispersion_real
_atom_type_scat_dispersion_imag
_atom_type_scat_source
C C 0.0033 0.0016 'International Tables Vol C Tables 4.2.6.8 and 6.1.1.4'
H H 0.0000 0.0000 'International Tables Vol C Tables 4.2.6.8 and 6.1.1.4'
O O 0.0106 0.0060 'International Tables Vol C Tables 4.2.6.8 and 6.1.1.4'
S S 0.1246 0.1234 'International Tables Vol C Tables 4.2.6.8 and 6.1.1.4'

loop_
_geom_angle_atom_site_label_1
_geom_angle_atom_site_label_2
_geom_angle_atom_site_label_3
_geom_angle
O10 S1 O11 117.8(3)
O10 S1 C18 110.2(4)
O11 S1 C18 107.8(4)
O10 S1 C16 110.3(3)
O11 S1 C16 107.2(3)
C18 S1 C16 102.3(3)
O7 S2 O6 117.7(3)
O7 S2 C21 108.0(3)
O6 S2 C21 110.0(4)
O7 S2 C4 107.8(3)
O6 S2 C4 109.8(3)
C21 S2 C4 102.4(3)
C15 O12 C17 111.9(5)
C3 O1 C7 112.6(5)
C2 O3 C6 115.1(4)
C10 O14 C11 115.1(5)
C2 O2 C1 113.5(6)
C10 O13 C14 113.4(6)
C12 C16 C15 111.3(5)
C12 C16 S1 114.1(4)
C15 C16 S1 108.5(4)
C5 C4 C3 110.3(5)
C5 C4 S2 114.5(4)
C3 C4 S2 108.6(4)
O12 C15 C10 106.5(5)
O12 C15 C16 111.2(5)
C10 C15 C16 109.3(5)
O14 C11 C13 106.5(5)
O14 C11 C12 109.5(5)
C13 C11 C12 114.0(6)
O5 C5 C6 105.5(5)
O5 C5 C4 112.1(5)
C6 C5 C4 108.0(5)
O3 C6 C5 109.3(5)
O3 C6 C22 106.0(5)
C5 C6 C22 113.5(6)
O8 C12 C11 106.1(5)
O8 C12 C16 112.7(5)
C11 C12 C16 108.4(5)
O4 C22 C6 111.3(6)
O9 C13 C11 111.3(6)
O1 C3 C2 106.9(5)
O1 C3 C4 111.8(5)
C2 C3 C4 110.1(5)
O2 C2 O3 112.6(5)
O2 C2 C3 105.8(5)
O3 C2 C3 111.8(6)
C17 C18 S1 110.6(5)
C7 C21 S2 110.6(5)
O13 C10 O14 112.7(5)
O13 C10 C15 105.4(5)
O14 C10 C15 112.7(6)
O12 C17 C18 112.0(6)
O1 C7 C21 112.1(6)

loop_
_geom_bond_atom_site_label_1
_geom_bond_atom_site_label_2
_geom_bond_distance
S1 O10 1.439(5)
S1 O11 1.442(5)
S1 C18 1.771(8)
S1 C16 1.793(6)
S2 O7 1.434(5)
S2 O6 1.440(5)
S2 C21 1.765(8)
S2 C4 1.778(6)
O12 C15 1.432(8)
O12 C17 1.432(9)
O1 C3 1.415(7)
O1 C7 1.425(9)
O3 C2 1.425(8)
O3 C6 1.438(7)
O14 C10 1.416(8)
O14 C11 1.435(8)
O8 C12 1.431(8)
O2 C2 1.403(8)
O2 C1 1.438(8)
O5 C5 1.432(8)
O13 C10 1.408(8)
O13 C14 1.433(8)
C16 C12 1.528(9)
C16 C15 1.527(9)
C4 C5 1.536(9)
C4 C3 1.534(9)
C15 C10 1.525(9)
C11 C13 1.501(9)
C11 C12 1.510(9)
C5 C6 1.519(9)
C6 C22 1.512(9)
C22 O4 1.404(9)
C13 O9 1.410(9)
C3 C2 1.525(9)
C18 C17 1.504(11)
C21 C7 1.512(11)

loop_
_geom_torsion_atom_site_label_1
_geom_torsion_atom_site_label_2
_geom_torsion_atom_site_label_3
_geom_torsion_atom_site_label_4
_geom_torsion
O10 S1 C16 C12 41.1(5)
O11 S1 C16 C12 170.6(4)
C18 S1 C16 C12 -76.1(5)
O10 S1 C16 C15 165.8(5)
O11 S1 C16 C15 -64.7(5)
C18 S1 C16 C15 48.6(5)
O7 S2 C4 C5 171.0(4)
O6 S2 C4 C5 41.6(5)
C21 S2 C4 C5 -75.2(5)
O7 S2 C4 C3 -65.2(5)
O6 S2 C4 C3 165.4(4)
C21 S2 C4 C3 48.6(5)
C17 O12 C15 C10 -169.4(6)
C17 O12 C15 C16 71.6(7)
C12 C16 C15 O12 64.8(7)
S1 C16 C15 O12 -61.6(6)
C12 C16 C15 C10 -52.6(7)
S1 C16 C15 C10 -178.9(4)
C10 O14 C11 C13 -176.5(5)
C10 O14 C11 C12 59.8(7)
C3 C4 C5 O5 173.9(5)
S2 C4 C5 O5 -63.3(6)
C3 C4 C5 C6 58.1(6)
S2 C4 C5 C6 -179.1(4)
C2 O3 C6 C5 60.8(7)
C2 O3 C6 C22 -176.5(5)
O5 C5 C6 O3 -179.9(5)
C4 C5 C6 O3 -59.9(6)
O5 C5 C6 C22 62.0(7)
C4 C5 C6 C22 -178.0(5)
O14 C11 C12 O8 179.8(5)
C13 C11 C12 O8 60.6(7)
O14 C11 C12 C16 -58.9(7)
C13 C11 C12 C16 -178.1(5)
C15 C16 C12 O8 174.7(5)
S1 C16 C12 O8 -62.1(6)
C15 C16 C12 C11 57.6(7)
S1 C16 C12 C11 -179.2(4)
O3 C6 C22 O4 69.8(7)
C5 C6 C22 O4 -170.3(6)
O14 C11 C13 O9 70.2(7)
C12 C11 C13 O9 -169.0(6)
C7 O1 C3 C2 -169.1(6)
C7 O1 C3 C4 70.4(7)
C5 C4 C3 O1 65.2(7)
S2 C4 C3 O1 -61.0(6)
C5 C4 C3 C2 -53.4(7)
S2 C4 C3 C2 -179.7(4)
C1 O2 C2 O3 59.5(7)
C1 O2 C2 C3 -178.2(6)
C6 O3 C2 O2 62.9(7)
C6 O3 C2 C3 -56.1(7)
O1 C3 C2 O2 166.3(5)
C4 C3 C2 O2 -72.0(7)
O1 C3 C2 O3 -70.8(6)
C4 C3 C2 O3 50.9(7)
O10 S1 C18 C17 -165.2(5)
O11 S1 C18 C17 65.0(6)
C16 S1 C18 C17 -47.9(6)
O7 S2 C21 C7 65.4(6)
O6 S2 C21 C7 -164.8(5)
C4 S2 C21 C7 -48.1(6)
C14 O13 C10 O14 59.5(7)
C14 O13 C10 C15 -177.1(6)
C11 O14 C10 O13 63.6(7)
C11 O14 C10 C15 -55.6(7)
O12 C15 C10 O13 166.6(5)
C16 C15 C10 O13 -73.1(7)
O12 C15 C10 O14 -70.0(7)
C16 C15 C10 O14 50.2(7)
C15 O12 C17 C18 -69.7(8)
S1 C18 C17 O12 59.1(7)
C3 O1 C7 C21 -68.6(8)
S2 C21 C7 O1 58.5(8)
